data_9014974
loop_
_publ_author_name
'Grice, J. D.'
'Pring, A.'

_publ_section_title
;
 Veatchite: structural relationships of the three polytypes
 Note: high-T polytype veatchite-1M, formally known as veatchite-p
;
_journal_name_full 'American Mineralogist'
_journal_page_first 489
_journal_page_last 495
_journal_paper_doi 10.2138/am.2012.3889
_journal_volume 97
_journal_year 2012
_chemical_compound_source 'Konigshall-Hindenburg potash-salt mine, Reyershausen, Germany'
_chemical_formula_sum 'B11 Ca0.301 H7 O22 Sr1.699'
_chemical_name_mineral Veatchite
_space_group_IT_number 4
_symmetry_space_group_name_Hall 'P 2yb'
_symmetry_space_group_name_H-M 'P 1 21 1'
_cell_angle_alpha 90
_cell_angle_beta 119.209
_cell_angle_gamma 90
_cell_formula_units_Z 2
_cell_length_a 6.7127
_cell_length_b 20.704
_cell_length_c 6.6276
_cell_volume 803.980
_database_code_amcsd 0018911
_exptl_crystal_density_diffrn 2.639
_cod_original_formula_sum '(Sr1.699 Ca.301) B11 O22 H7'
_cod_database_code 9014974

loop_
_space_group_symop_operation_xyz
x,y,z
-x,1/2+y,-z

loop_
_atom_site_aniso_label
_atom_site_aniso_U_11
_atom_site_aniso_U_22
_atom_site_aniso_U_33
_atom_site_aniso_U_12
_atom_site_aniso_U_13
_atom_site_aniso_U_23
Sr1 0.01102 0.01406 0.01232 -0.00032 0.00650 -0.00038
Ca1 0.01102 0.01406 0.01232 -0.00032 0.00650 -0.00038
Sr2 0.01168 0.01228 0.01271 0.00053 0.00650 0.00046
Ca2 0.01168 0.01228 0.01271 0.00053 0.00650 0.00046
B1 0.00980 0.01230 0.01040 0.00120 0.00600 -0.00130
B2 0.01250 0.01200 0.01360 -0.00040 0.00810 -0.00060
B3 0.01400 0.01300 0.02560 -0.00070 0.00820 0.00060
B4 0.01030 0.01030 0.01220 0.00020 0.00570 -0.00100
B5 0.01140 0.01280 0.01320 0.00010 0.00700 -0.00040
B6 0.01050 0.01400 0.01110 0.00110 0.00530 0.00030
B7 0.01210 0.01050 0.01350 -0.00050 0.00720 0.00100
B8 0.01310 0.01430 0.01230 -0.00070 0.00750 -0.00050
B9 0.00870 0.01390 0.01100 0.00040 0.00520 0.00010
B10 0.01960 0.01570 0.02390 0.00070 0.00920 -0.00030
B11 0.01270 0.01330 0.02030 -0.00100 0.00700 -0.00020
O1 0.01180 0.01090 0.02340 -0.00070 0.00760 -0.00130
O2 0.00890 0.01310 0.01460 0.00200 0.00570 -0.00050
O3 0.01120 0.01410 0.01290 0.00190 0.00630 0.00020
O4 0.01120 0.01820 0.01110 0.00320 0.00560 0.00110
O5 0.01050 0.02160 0.01150 -0.00340 0.00630 -0.00130
O6 0.01130 0.01940 0.01220 -0.00020 0.00720 0.00030
O7 0.01080 0.02180 0.01330 0.00060 0.00730 0.00060
O8 0.01200 0.01170 0.02460 -0.00240 0.00780 -0.00270
O9 0.01120 0.02090 0.01220 0.00120 0.00670 0.00110
O10 0.00920 0.02190 0.01020 0.00060 0.00560 -0.00010
O11 0.01070 0.01990 0.01320 -0.00140 0.00680 -0.00070
O12 0.01090 0.02130 0.01260 0.00230 0.00580 -0.00050
O13 0.01100 0.01890 0.01150 -0.00090 0.00530 0.00080
O-h14 0.01630 0.01740 0.03540 -0.00230 0.00830 0.00020
O15 0.00860 0.01440 0.01240 0.00120 0.00600 0.00120
O-h16 0.01420 0.01220 0.06510 -0.00170 0.00810 -0.00150
O17 0.01200 0.01120 0.02410 -0.00120 0.00630 0.00010
O-h18 0.01630 0.01450 0.05770 0.00170 0.01220 -0.00130
O-h19 0.01710 0.01140 0.05820 -0.00150 0.01170 -0.00080
OW20 0.02080 0.01880 0.06000 -0.00270 0.00900 0.00420
O21 0.01310 0.01290 0.02250 -0.00160 0.00710 -0.00270
O-h22 0.01670 0.01560 0.06350 -0.00070 0.00960 0.00130

loop_
_atom_site_label
_atom_site_fract_x
_atom_site_fract_y
_atom_site_fract_z
_atom_site_occupancy
_atom_site_U_iso_or_equiv
_atom_site_type_symbol
_atom_site_attached_hydrogens
Sr1 0.37767 0.73570 0.18596 0.93000 0.01213 Sr 0
Ca1 0.37767 0.73570 0.18596 0.07000 0.01213 Ca 0
Sr2 0.92811 0.34853 0.48201 0.76900 0.01199 Sr 0
Ca2 0.92811 0.34853 0.48201 0.23100 0.01199 Ca 0
B1 0.39120 0.88505 0.19240 1.00000 0.01040 B 0
B2 0.34020 0.36319 0.38090 1.00000 0.01200 B 0
B3 0.19060 0.98754 0.10800 1.00000 0.01820 B 0
B4 0.97070 0.88617 0.01200 1.00000 0.01090 B 0
B5 0.42640 0.36884 0.06700 1.00000 0.01200 B 0
B6 0.52430 0.20401 0.30870 1.00000 0.01180 B 0
B7 0.78750 0.72908 0.08430 1.00000 0.01160 B 0
B8 0.12680 0.22364 0.22910 1.00000 0.01270 B 0
B9 0.05370 0.70695 0.51050 1.00000 0.01100 B 0
B10 0.41230 0.58161 0.17700 1.00000 0.02030 B 0
B11 0.75500 0.10360 0.40560 1.00000 0.01580 B 0
O1 0.04580 0.63737 0.49460 1.00000 0.01580 O 0
O2 0.73720 0.23382 0.47280 1.00000 0.01220 O 0
O3 0.85400 0.73725 0.31240 1.00000 0.01260 O 0
O4 0.59600 0.85745 0.39190 1.00000 0.01340 O 0
O5 0.49800 0.36890 0.30430 1.00000 0.01410 O 0
O6 0.95410 0.22933 0.27840 1.00000 0.01370 O 0
O7 0.44020 0.22892 0.07150 1.00000 0.01470 O 0
O8 0.39380 0.95580 0.20680 1.00000 0.01660 O 0
O9 0.59970 0.36352 0.01800 1.00000 0.01440 O 0
O10 0.35280 0.21929 0.38320 1.00000 0.01340 O 0
O11 0.79960 0.87110 0.08810 1.00000 0.01420 O 0
O12 0.94440 0.72414 0.00810 1.00000 0.01490 O 0
O13 0.11390 0.36063 0.22560 1.00000 0.01390 O 0
O-h14 0.59500 0.62125 0.25920 1.00000 0.02490 O 0
O15 0.18490 0.85711 0.17810 1.00000 0.01140 O 0
O-h16 0.17950 0.05382 0.10270 1.00000 0.03530 O 0
O17 0.98580 0.95627 0.00200 1.00000 0.01690 O 0
O-h18 0.21540 0.61552 0.08650 1.00000 0.03200 O 0
O-h19 0.77080 0.03803 0.40980 1.00000 0.03180 O 0
OW20 0.86080 0.46388 0.44870 1.00000 0.03780 O 0
O21 0.54720 0.13335 0.30490 1.00000 0.01680 O 0
O-h22 0.42780 0.51644 0.18840 1.00000 0.03620 O 0
H14 0.73800 0.60700 0.33400 1.00000 0.06200 H 0
H16 0.28800 0.07000 0.15000 1.00000 0.03300 H 0
H18 0.08900 0.59400 0.01900 1.00000 0.02700 H 0
H19 0.65600 0.01500 0.35500 1.00000 0.02700 H 0
H20A 0.75700 0.47600 0.34600 1.00000 0.08000 H 0
H20B 0.96500 0.49500 0.49600 1.00000 0.03500 H 0
H22 0.31400 0.50000 0.14700 1.00000 0.06100 H 0

loop_
_cod_changelog_entry_id
_cod_changelog_entry_author
_cod_changelog_entry_date
_cod_changelog_entry_text
1
;cod-tools version 3.8.0
Id: cif_guess_AMCSD_atom_types 9574 2023-05-10 09:00:05Z saulius
;
2023-05-10T18:55:41+03:00
;Derived atom types and hydrogen counts
from atom names that follow the AMCSD naming convention
(Wat == water, O-H == hydroxyl).
;

loop_
_cod_related_entry_id
_cod_related_entry_database
_cod_related_entry_code
1 AMCSD 0018911
